data_7234639
loop_
_publ_author_name
'Ajith R. Mallia'
'Ramarani Sethy'
'Vinayak Bhat'
'Mahesh Hariharan'

_publ_section_title
;
 Crystallization induced enhanced emission in conformational polymorphs of
 a rotationally flexible molecule
;
_journal_name_full 'Journal of Materials Chemistry C'
_journal_page_first 2931
_journal_page_last 2935
_journal_paper_doi 10.1039/C5TC03188E
_journal_volume 4
_journal_year 2016
_chemical_absolute_configuration rm
_chemical_formula_moiety 'C10 H9 N3'
_chemical_formula_sum 'C10 H9 N3'
_chemical_formula_weight 171.20
_space_group_crystal_system hexagonal
_space_group_IT_number 170
_space_group_name_Hall 'P 65'
_space_group_name_H-M_alt 'P 65'
_atom_sites_solution_hydrogens mixed
_cell_angle_alpha 90
_cell_angle_beta 90
_cell_angle_gamma 120
_cell_formula_units_Z 6
_cell_length_a 18.260(2)
_cell_length_b 18.260(2)
_cell_length_c 5.0477(8)
_cell_measurement_reflns_used 1317
_cell_measurement_temperature 296(2)
_cell_measurement_theta_max 20.32
_cell_measurement_theta_min 3.41
_cell_volume 1457.6(3)
_computing_cell_refinement 'Bruker SAINT'
_computing_data_collection 'Bruker APEX2'
_computing_data_reduction 'Bruker SAINT'
_computing_molecular_graphics 'Bruker SHELXTL'
_computing_publication_material 'Bruker SHELXTL'
_computing_structure_refinement 'SHELXL-2014 (Sheldrick, 2014)'
_computing_structure_solution 'SHELXL-2013 (Sheldrick, 2013)'
_diffrn_ambient_temperature 296(2)
_diffrn_detector_area_resol_mean 0
_diffrn_measured_fraction_theta_full 1.000
_diffrn_measured_fraction_theta_max 1.000
_diffrn_measurement_device_type 'Bruker APEX-II CCD'
_diffrn_measurement_method '\f and \w scans'
_diffrn_radiation_type MoK\a
_diffrn_radiation_wavelength 0.71073
_diffrn_reflns_av_R_equivalents 0.0404
_diffrn_reflns_av_unetI/netI 0.0505
_diffrn_reflns_Laue_measured_fraction_full 1.000
_diffrn_reflns_Laue_measured_fraction_max 1.000
_diffrn_reflns_limit_h_max 20
_diffrn_reflns_limit_h_min -21
_diffrn_reflns_limit_k_max 16
_diffrn_reflns_limit_k_min -22
_diffrn_reflns_limit_l_max 6
_diffrn_reflns_limit_l_min -5
_diffrn_reflns_number 7578
_diffrn_reflns_point_group_measured_fraction_full 0.964
_diffrn_reflns_point_group_measured_fraction_max 0.959
_diffrn_reflns_theta_full 25.242
_diffrn_reflns_theta_max 25.993
_diffrn_reflns_theta_min 1.288
_diffrn_source 'sealed tube'
_exptl_absorpt_coefficient_mu 0.074
_exptl_absorpt_correction_T_max 0.9930
_exptl_absorpt_correction_T_min 0.9820
_exptl_absorpt_correction_type multi-scan
_exptl_absorpt_process_details SADABS
_exptl_crystal_colour colourless
_exptl_crystal_density_diffrn 1.170
_exptl_crystal_density_meas 1.169
_exptl_crystal_density_method NONE
_exptl_crystal_description needle
_exptl_crystal_F_000 540
_exptl_crystal_size_max 0.250
_exptl_crystal_size_mid 0.100
_exptl_crystal_size_min 0.100
_refine_diff_density_max 0.163
_refine_diff_density_min -0.158
_refine_diff_density_rms 0.045
_refine_ls_abs_structure_details
;
 Flack x determined using 421 quotients [(I+)-(I-)]/[(I+)+(I-)]
 (Parsons, Flack and Wagner, Acta Cryst. B69 (2013) 249-259).
;
_refine_ls_abs_structure_Flack 0.9(10)
_refine_ls_extinction_coef .
_refine_ls_extinction_method none
_refine_ls_goodness_of_fit_ref 1.132
_refine_ls_hydrogen_treatment mixed
_refine_ls_matrix_type full
_refine_ls_number_parameters 120
_refine_ls_number_reflns 1839
_refine_ls_number_restraints 3
_refine_ls_restrained_S_all 1.146
_refine_ls_R_factor_all 0.0923
_refine_ls_R_factor_gt 0.0530
_refine_ls_shift/su_max 0.004
_refine_ls_shift/su_mean 0.000
_refine_ls_structure_factor_coef Fsqd
_refine_ls_weighting_details 'w=1/[\s^2^(Fo^2^)+(0.0940P)^2^] where P=(Fo^2^+2Fc^2^)/3'
_refine_ls_weighting_scheme calc
_refine_ls_wR_factor_gt 0.1471
_refine_ls_wR_factor_ref 0.1777
_reflns_Friedel_coverage 0.712
_reflns_Friedel_fraction_full 0.919
_reflns_Friedel_fraction_max 0.906
_reflns_number_gt 1214
_reflns_number_total 1839
_reflns_threshold_expression 'I > 2\s(I)'
_cod_data_source_file J-Mater-Chem-C-2016-4-2931.cif
_cod_data_source_block 3
_cod_depositor_comments
;
The following automatic conversions were performed:

data item '_exptl_absorpt_correction_type' value 'MULTI-SCAN' was
changed to 'multi-scan' in accordance with the built-in table derived
from the CIF Core dictionary named 'cif_core.dic' version 2.4.5 last
updated on 2014-11-21.

Automatic conversion script
Id: cif_fix_values 6909 2019-04-08 15:41:33Z antanas 
;
_cod_original_cell_volume 1457.5(4)
_cod_database_code 7234639
_shelx_space_group_comment
;
The symmetry employed for this shelxl refinement is uniquely defined
by the following loop, which should always be used as a source of
symmetry information in preference to the above space-group names.
They are only intended as comments.
;
_shelx_estimated_absorpt_t_min 0.982
_shelx_estimated_absorpt_t_max 0.993
_shelxl_version_number 2014-3

loop_
_space_group_symop_operation_xyz
'x, y, z'
'x-y, x, z+5/6'
'y, -x+y, z+1/6'
'-y, x-y, z+2/3'
'-x+y, -x, z+1/3'
'-x, -y, z+1/2'

loop_
_atom_site_label
_atom_site_type_symbol
_atom_site_fract_x
_atom_site_fract_y
_atom_site_fract_z
_atom_site_U_iso_or_equiv
_atom_site_adp_type
_atom_site_occupancy
_atom_site_site_symmetry_order
_atom_site_calc_flag
_atom_site_refinement_flags_posn
_atom_site_refinement_flags_adp
_atom_site_refinement_flags_occupancy
_atom_site_disorder_assembly
_atom_site_disorder_group
C1 C 0.6621(4) -0.0166(3) 0.5281(11) 0.0679(16) Uani 1 1 d . . . . .
H1 H 0.6197 -0.0705 0.5762 0.081 Uiso 1 1 calc R U . . .
C2 C 0.7362(4) 0.0163(4) 0.6568(13) 0.0752(17) Uani 1 1 d . . . . .
H2 H 0.7447 -0.0138 0.7902 0.090 Uiso 1 1 calc R U . . .
C3 C 0.7978(4) 0.0943(4) 0.5869(13) 0.087(2) Uani 1 1 d . . . . .
H3 H 0.8499 0.1188 0.6721 0.104 Uiso 1 1 calc R U . . .
C4 C 0.7837(4) 0.1373(3) 0.3908(12) 0.0694(15) Uani 1 1 d . . . . .
H4 H 0.8262 0.1909 0.3411 0.083 Uiso 1 1 calc R U . . .
C5 C 0.7063(3) 0.1007(3) 0.2673(9) 0.0482(12) Uani 1 1 d . . . . .
C6 C 0.6875(3) 0.1457(2) 0.0584(10) 0.0463(12) Uani 1 1 d . . . . .
C7 C 0.6097(3) 0.1097(3) -0.0657(9) 0.0474(12) Uani 1 1 d . . . . .
H7 H 0.5675 0.0560 -0.0155 0.057 Uiso 1 1 calc R U . . .
C8 C 0.5932(3) 0.1522(3) -0.2637(9) 0.0437(11) Uani 1 1 d . . . . .
C9 C 0.6599(3) 0.2316(3) -0.3297(10) 0.0501(12) Uani 1 1 d . . . . .
H9 H 0.6537 0.2630 -0.4638 0.060 Uiso 1 1 calc R U . . .
C10 C 0.7342(3) 0.2630(3) -0.1969(11) 0.0571(14) Uani 1 1 d . . . . .
H10 H 0.7771 0.3167 -0.2442 0.069 Uiso 1 1 calc R U . . .
N1 N 0.7511(2) 0.2236(2) -0.0045(8) 0.0549(11) Uani 1 1 d . . . . .
N2 N 0.6451(2) 0.0234(2) 0.3328(8) 0.0553(11) Uani 1 1 d . . . . .
N3 N 0.5170(3) 0.1195(2) -0.3860(9) 0.0587(12) Uani 1 1 d D . . . .
H3' H 0.5016 0.1536 -0.4744 0.088(19) Uiso 1 1 d D . . . .
H3'' H 0.4773 0.0773 -0.2861 0.10(2) Uiso 1 1 d D . . . .

loop_
_atom_site_aniso_label
_atom_site_aniso_U_11
_atom_site_aniso_U_22
_atom_site_aniso_U_33
_atom_site_aniso_U_23
_atom_site_aniso_U_13
_atom_site_aniso_U_12
C1 0.087(4) 0.047(3) 0.073(4) 0.004(3) 0.001(3) 0.036(3)
C2 0.097(5) 0.068(4) 0.072(4) -0.009(3) -0.022(4) 0.050(4)
C3 0.084(4) 0.063(4) 0.110(6) -0.009(4) -0.039(4) 0.034(4)
C4 0.062(3) 0.050(3) 0.083(4) -0.003(3) -0.014(3) 0.019(3)
C5 0.049(3) 0.040(2) 0.056(3) -0.008(2) -0.001(2) 0.023(2)
C6 0.044(3) 0.033(2) 0.057(3) -0.006(2) 0.006(2) 0.016(2)
C7 0.049(3) 0.026(2) 0.061(3) 0.001(2) 0.009(3) 0.013(2)
C8 0.043(3) 0.032(2) 0.054(3) -0.006(2) 0.007(2) 0.017(2)
C9 0.054(3) 0.039(2) 0.055(3) 0.001(2) 0.009(2) 0.021(2)
C10 0.049(3) 0.039(3) 0.066(4) 0.003(3) 0.014(3) 0.009(2)
N1 0.047(2) 0.040(2) 0.063(3) 0.001(2) 0.005(2) 0.0105(19)
N2 0.058(2) 0.041(2) 0.065(3) 0.000(2) 0.003(2) 0.024(2)
N3 0.055(3) 0.042(2) 0.075(3) 0.004(2) -0.006(2) 0.021(2)

loop_
_atom_type_symbol
_atom_type_description
_atom_type_scat_dispersion_real
_atom_type_scat_dispersion_imag
_atom_type_scat_source
C C 0.0033 0.0016 'International Tables Vol C Tables 4.2.6.8 and 6.1.1.4'
H H 0.0000 0.0000 'International Tables Vol C Tables 4.2.6.8 and 6.1.1.4'
N N 0.0061 0.0033 'International Tables Vol C Tables 4.2.6.8 and 6.1.1.4'

loop_
_geom_angle_atom_site_label_1
_geom_angle_atom_site_label_2
_geom_angle_atom_site_label_3
_geom_angle
_geom_angle_site_symmetry_1
_geom_angle_site_symmetry_3
C2 C1 N2 124.3(5) . .
C2 C1 H1 117.9 . .
N2 C1 H1 117.9 . .
C1 C2 C3 117.9(6) . .
C1 C2 H2 121.0 . .
C3 C2 H2 121.0 . .
C2 C3 C4 120.0(6) . .
C2 C3 H3 120.0 . .
C4 C3 H3 120.0 . .
C3 C4 C5 119.6(5) . .
C3 C4 H4 120.2 . .
C5 C4 H4 120.2 . .
N2 C5 C4 121.1(5) . .
N2 C5 C6 117.4(4) . .
C4 C5 C6 121.5(4) . .
N1 C6 C7 122.2(4) . .
N1 C6 C5 115.9(4) . .
C7 C6 C5 121.9(4) . .
C6 C7 C8 121.4(4) . .
C6 C7 H7 119.3 . .
C8 C7 H7 119.3 . .
N3 C8 C7 123.0(4) . .
N3 C8 C9 121.3(4) . .
C7 C8 C9 115.7(4) . .
C10 C9 C8 119.5(5) . .
C10 C9 H9 120.3 . .
C8 C9 H9 120.3 . .
N1 C10 C9 125.8(4) . .
N1 C10 H10 117.1 . .
C9 C10 H10 117.1 . .
C10 N1 C6 115.4(4) . .
C5 N2 C1 117.1(4) . .
C8 N3 H3' 121.2(4) . .
C8 N3 H3'' 109.2(4) . .
H3' N3 H3'' 117.7(4) . .

loop_
_geom_bond_atom_site_label_1
_geom_bond_atom_site_label_2
_geom_bond_distance
_geom_bond_site_symmetry_2
C1 C2 1.342(7) .
C1 N2 1.353(6) .
C1 H1 0.9300 .
C2 C3 1.347(8) .
C2 H2 0.9300 .
C3 C4 1.366(7) .
C3 H3 0.9300 .
C4 C5 1.373(7) .
C4 H4 0.9300 .
C5 N2 1.332(6) .
C5 C6 1.479(6) .
C6 N1 1.351(5) .
C6 C7 1.381(6) .
C7 C8 1.387(6) .
C7 H7 0.9300 .
C8 N3 1.358(6) .
C8 C9 1.390(6) .
C9 C10 1.356(7) .
C9 H9 0.9300 .
C10 N1 1.334(6) .
C10 H10 0.9300 .
N3 H3' 0.916(4) .
N3 H3'' 0.903(4) .

loop_
_geom_hbond_atom_site_label_D
_geom_hbond_atom_site_label_H
_geom_hbond_atom_site_label_A
_geom_hbond_distance_DH
_geom_hbond_distance_HA
_geom_hbond_distance_DA
_geom_hbond_angle_DHA
_geom_hbond_site_symmetry_A
N3 H3' N1 0.916(4) 2.284(4) 3.197(5) 174.6(3) 5_664
N3 H3'' N2 0.903(4) 2.151(4) 3.011(6) 158.9(3) 6_654
N3 H3' N1 0.916(4) 2.284(4) 3.197(5) 174.6(3) 5_664
N3 H3'' N2 0.903(4) 2.151(4) 3.011(6) 158.9(3) 6_654

loop_
_geom_torsion_atom_site_label_1
_geom_torsion_atom_site_label_2
_geom_torsion_atom_site_label_3
_geom_torsion_atom_site_label_4
_geom_torsion
_geom_torsion_site_symmetry_1
_geom_torsion_site_symmetry_2
_geom_torsion_site_symmetry_3
_geom_torsion_site_symmetry_4
N2 C1 C2 C3 -0.2(9) . . . .
C1 C2 C3 C4 0.1(9) . . . .
C2 C3 C4 C5 0.4(9) . . . .
C3 C4 C5 N2 -1.0(8) . . . .
C3 C4 C5 C6 178.5(5) . . . .
N2 C5 C6 N1 -179.5(4) . . . .
C4 C5 C6 N1 0.9(6) . . . .
N2 C5 C6 C7 0.0(6) . . . .
C4 C5 C6 C7 -179.6(5) . . . .
N1 C6 C7 C8 0.3(7) . . . .
C5 C6 C7 C8 -179.2(4) . . . .
C6 C7 C8 N3 -178.5(4) . . . .
C6 C7 C8 C9 0.9(6) . . . .
N3 C8 C9 C10 177.9(4) . . . .
C7 C8 C9 C10 -1.6(6) . . . .
C8 C9 C10 N1 1.1(7) . . . .
C9 C10 N1 C6 0.2(7) . . . .
C7 C6 N1 C10 -0.9(6) . . . .
C5 C6 N1 C10 178.7(4) . . . .
C4 C5 N2 C1 0.9(6) . . . .
C6 C5 N2 C1 -178.6(4) . . . .
C2 C1 N2 C5 -0.4(7) . . . .
